data_1512790
loop_
_publ_author_name
'B. Shaabani'
'A.A. Khandar'
'M. Dusek'
'M. Pojarova'
'F. Mahmoudi'

_publ_section_title
;
 Synthesis, crystal structure, antimicrobial activity and electrochemistry
 study of chromium(III) and copper(II) complexes based on semicarbazone
 Schiff base and azide ligands
;
_journal_name_full
;
Inorganica Chimica Acta
;
_journal_page_first 563
_journal_page_last 568
_journal_paper_doi 10.1016/j.ica.2012.08.027
_journal_volume 394
_journal_year 2013
_chemical_formula_moiety 'C16 H20 Cr2 N14 O4'
_chemical_formula_sum 'C16 H20 Cr2 N14 O4'
_chemical_formula_weight 576.42
_space_group_IT_number 14
_symmetry_cell_setting monoclinic
_symmetry_space_group_name_Hall '-P 2yn'
_symmetry_space_group_name_H-M 'P 1 21/n 1'
_atom_sites_solution_hydrogens geom
_atom_sites_solution_primary direct
_cell_angle_alpha 90
_cell_angle_beta 105.214(2)
_cell_angle_gamma 90
_cell_formula_units_Z 2
_cell_length_a 8.7622(2)
_cell_length_b 11.1757(2)
_cell_length_c 11.8650(2)
_cell_measurement_reflns_used 7592
_cell_measurement_temperature 120
_cell_measurement_theta_max 67
_cell_measurement_theta_min 4
_cell_volume 1121.14(4)
_computing_cell_refinement 'CrysAlis RED, (Oxford Diffraction, 2002)'
_computing_data_collection 'Gemini, (Oxford Diffraction, 2006)'
_computing_data_reduction 'CrysAlis RED, (Oxford Diffraction, 2002)'
_computing_molecular_graphics 'CAMERON (Watkin et al., 1996)'
_computing_publication_material 'CRYSTALS (Betteridge et al., 2003)'
_computing_structure_refinement 'CRYSTALS (Betteridge et al., 2003)'
_computing_structure_solution 'Superflip (Palatinus & Chapuis, 2007)'
_diffrn_ambient_temperature 120
_diffrn_measured_fraction_theta_full 0.999
_diffrn_measured_fraction_theta_max 0.993
_diffrn_measurement_device Area
_diffrn_measurement_device_type 'Oxford Diffraction Gemini'
_diffrn_measurement_method \w
_diffrn_radiation_monochromator graphite
_diffrn_radiation_type 'Cu K\a'
_diffrn_radiation_wavelength 1.54178
_diffrn_reflns_av_R_equivalents 0.000
_diffrn_reflns_limit_h_max 10
_diffrn_reflns_limit_h_min -10
_diffrn_reflns_limit_k_max 13
_diffrn_reflns_limit_k_min -13
_diffrn_reflns_limit_l_max 14
_diffrn_reflns_limit_l_min -14
_diffrn_reflns_number 13892
_diffrn_reflns_theta_full 65.628
_diffrn_reflns_theta_max 66.967
_diffrn_reflns_theta_min 5.532
_diffrn_standards_number 0
_exptl_absorpt_coefficient_mu 8.507
_exptl_absorpt_correction_T_max 0.60
_exptl_absorpt_correction_T_min 0.33
_exptl_absorpt_correction_type analytical
_exptl_absorpt_process_details
; 
 Analytical Absorption (De Meulenaer & Tompa, 1965) 
;
_exptl_crystal_colour 'dark blue'
_exptl_crystal_density_diffrn 1.707
_exptl_crystal_density_method 'not measured'
_exptl_crystal_description plate
_exptl_crystal_F_000 588
_exptl_crystal_size_max 0.170
_exptl_crystal_size_mid 0.120
_exptl_crystal_size_min 0.060
_refine_diff_density_max 0.60
_refine_diff_density_min -0.59
_refine_ls_extinction_method None
_refine_ls_goodness_of_fit_ref 1.3138
_refine_ls_hydrogen_treatment constr
_refine_ls_matrix_type full
_refine_ls_number_parameters 172
_refine_ls_number_reflns 1976
_refine_ls_number_restraints 7
_refine_ls_R_factor_all 0.0625
_refine_ls_R_factor_gt 0.0565
_refine_ls_shift/su_max 0.0002503
_refine_ls_shift/su_mean 0.1301513
_refine_ls_structure_factor_coef Fsqd
_refine_ls_weighting_details
;
 Method, part 1, Chebychev polynomial, (Watkin, 1994, Prince, 1982) 
 [weight] = 1.0/[A~0~*T~0~(x)+A~1~*T~1~(x) ... +A~n-1~]*T~n-1~(x)] 
 where A~i~ are the Chebychev coefficients listed below and x= Fcalc/Fmax 
 Method = Robust Weighting (Prince, 1982) 
 W = [weight] * [1-(deltaF/6*sigmaF)^2^]^2^ 
 A~i~ are: 
 674. 900. 361. 
;
_refine_ls_weighting_scheme calc
_refine_ls_wR_factor_all 0.0896
_refine_ls_wR_factor_gt 0.0852
_refine_ls_wR_factor_ref 0.0896
_reflns_limit_h_max 10
_reflns_limit_h_min -10
_reflns_limit_k_max 13
_reflns_limit_k_min 0
_reflns_limit_l_max 14
_reflns_limit_l_min 0
_reflns_number_gt 1724
_reflns_number_total 1986
_reflns_threshold_expression I>2.0\s(I)
_cod_data_source_file ICA-2013-394-563-568-1.cif
_cod_data_source_block 1
_cod_original_sg_symbol_H-M 'P 21/n '
_cod_database_code 1512790

loop_
_symmetry_equiv_pos_as_xyz
x,y,z
-x,-y,-z
x+1/2,-y+1/2,z+1/2
-x+1/2,y+1/2,-z+1/2

loop_
_atom_site_label
_atom_site_type_symbol
_atom_site_fract_x
_atom_site_fract_y
_atom_site_fract_z
_atom_site_U_iso_or_equiv
_atom_site_occupancy
_atom_site_adp_type
_atom_site_refinement_flags_posn
_atom_site_refinement_flags_adp
_atom_site_disorder_assembly
_atom_site_disorder_group
O1 O 1.1470(3) 0.2901(3) 0.5455(3) 0.0371 1.0000 Uani . . . .
O2 O 0.9113(3) 0.4429(2) 0.4191(3) 0.0340 1.0000 Uani . . . .
C1 C 0.7205(6) 0.5512(4) 0.6418(4) 0.0421 1.0000 Uani . . . .
C2 C 0.5747(6) 0.5644(5) 0.6669(5) 0.0493 1.0000 Uani . . . .
C3 C 0.4827(6) 0.4687(5) 0.6677(5) 0.0505 1.0000 Uani . . . .
C4 C 0.5322(5) 0.3573(5) 0.6425(4) 0.0451 1.0000 Uani . . . .
C5 C 0.6801(5) 0.3469(4) 0.6189(4) 0.0369 1.0000 Uani . . . .
C6 C 0.7426(5) 0.2353(4) 0.5911(4) 0.0406 1.0000 Uani . . . .
C7 C 1.1016(6) 0.1807(4) 0.5339(4) 0.0374 1.0000 Uani . . . .
C8 C 0.8598(6) 0.3593(4) 0.3260(4) 0.0441 1.0000 Uani . . . .
N1 N 0.7705(4) 0.4461(3) 0.6181(3) 0.0344 1.0000 Uani . . . .
N2 N 0.8819(4) 0.2397(3) 0.5720(3) 0.0362 1.0000 Uani . . . .
N3 N 0.9576(5) 0.1441(3) 0.5470(4) 0.0398 1.0000 Uani . . . .
N4 N 1.1889(4) 0.0967(4) 0.5044(3) 0.0426 1.0000 Uani . . . .
Cr1 Cr 0.98832(9) 0.39971(7) 0.58465(7) 0.0323 1.0000 Uani . . . .
N5 N 1.0834(4) 0.3780(4) 0.7561(4) 0.0395 1.0000 Uani . . . .
N6 N 1.0214(5) 0.3859(5) 0.8298(4) 0.0597 1.0000 Uani D . . .
N7 N 0.9711(13) 0.4292(12) 0.9084(11) 0.0782 0.5820 Uani D U 1 1
H2 H 1.1520 0.0191 0.5020 0.0500 1.0000 Uiso R . . .
H3 H 0.3906 0.4728 0.6883 0.0500 1.0000 Uiso R . . .
H4 H 1.2698 0.1159 0.4784 0.0500 1.0000 Uiso R . . .
H5 H 0.6925 0.1630 0.5970 0.0500 1.0000 Uiso R . . .
H12 H 0.4833 0.2879 0.6407 0.0500 1.0000 Uiso R . . .
H15 H 0.5456 0.6392 0.6750 0.0500 1.0000 Uiso R . . .
H18 H 0.7850 0.6143 0.6453 0.0500 1.0000 Uiso R . . .
H81 H 0.8281 0.4007 0.2537 0.0566 1.0000 Uiso R . . .
H82 H 0.9434 0.3058 0.3246 0.0566 1.0000 Uiso R . . .
H83 H 0.7726 0.3156 0.3383 0.0566 1.0000 Uiso R . . .

loop_
_atom_site_aniso_label
_atom_site_aniso_U_11
_atom_site_aniso_U_22
_atom_site_aniso_U_33
_atom_site_aniso_U_23
_atom_site_aniso_U_13
_atom_site_aniso_U_12
O1 0.0312(17) 0.0264(17) 0.054(2) -0.0023(15) 0.0121(15) 0.0002(13)
O2 0.0378(18) 0.0237(16) 0.0400(19) -0.0053(14) 0.0096(15) -0.0015(13)
C1 0.039(3) 0.039(3) 0.045(3) -0.002(2) 0.004(2) 0.006(2)
C2 0.042(3) 0.057(4) 0.048(3) -0.002(3) 0.010(3) 0.011(3)
C3 0.032(3) 0.066(4) 0.053(3) -0.008(3) 0.009(2) 0.009(3)
C4 0.028(3) 0.058(3) 0.046(3) 0.005(3) 0.005(2) -0.006(2)
C5 0.031(2) 0.042(3) 0.035(3) 0.000(2) 0.004(2) 0.000(2)
C6 0.036(3) 0.036(3) 0.049(3) 0.006(2) 0.008(2) -0.006(2)
C7 0.037(3) 0.030(3) 0.043(3) 0.001(2) 0.007(2) 0.002(2)
C8 0.047(3) 0.041(3) 0.037(3) -0.005(2) -0.002(2) -0.002(2)
N1 0.0254(19) 0.038(2) 0.038(2) 0.0000(18) 0.0049(17) 0.0022(17)
N2 0.032(2) 0.028(2) 0.049(3) 0.0027(18) 0.0116(18) 0.0005(17)
N3 0.042(2) 0.028(2) 0.051(3) -0.0019(18) 0.015(2) -0.0013(18)
N4 0.039(2) 0.030(2) 0.062(3) -0.005(2) 0.019(2) -0.0030(19)
Cr1 0.0282(4) 0.0258(4) 0.0418(4) -0.0009(4) 0.0070(3) -0.0008(3)
N5 0.034(2) 0.039(2) 0.043(2) -0.002(2) 0.0051(19) 0.0059(18)
N6 0.032(2) 0.100(4) 0.044(3) 0.017(3) 0.005(2) 0.002(3)
N7 0.045(5) 0.139(11) 0.053(5) 0.013(8) 0.017(4) 0.020(8)

loop_
_atom_type_symbol
_atom_type_scat_dispersion_real
_atom_type_scat_dispersion_imag
_atom_type_scat_Cromer_Mann_a1
_atom_type_scat_Cromer_Mann_b1
_atom_type_scat_Cromer_Mann_a2
_atom_type_scat_Cromer_Mann_b2
_atom_type_scat_Cromer_Mann_a3
_atom_type_scat_Cromer_Mann_b3
_atom_type_scat_Cromer_Mann_a4
_atom_type_scat_Cromer_Mann_b4
_atom_type_scat_Cromer_Mann_c
_atom_type_scat_source
C 0.0181 0.0091 2.3100 20.8439 1.0200 10.2075 1.5886 0.5687 0.8650 51.6512 0.2156 'International Tables Vol C 4.2.6.8 and 6.1.1.4'
H 0.0000 0.0000 0.4930 10.5109 0.3229 26.1257 0.1402 3.1424 0.0408 57.7998 0.0030 'International Tables Vol C 4.2.6.8 and 6.1.1.4'
N 0.0311 0.0180 12.2126 0.0057 3.1322 9.8933 2.0125 28.9975 1.1663 0.5826 -11.5290 'International Tables Vol C 4.2.6.8 and 6.1.1.4'
O 0.0492 0.0322 3.0485 13.2771 2.2868 5.7011 1.5463 0.3239 0.8670 32.9089 0.2508 'International Tables Vol C 4.2.6.8 and 6.1.1.4'
Cr -0.1635 2.4439 10.6406 6.1038 7.3537 0.3920 3.3240 20.2626 1.4922 98.7399 1.1832 'International Tables Vol C 4.2.6.8 and 6.1.1.4'

loop_
_geom_angle_atom_site_label_1
_geom_angle_site_symmetry_1
_geom_angle_atom_site_label_2
_geom_angle_atom_site_label_3
_geom_angle_site_symmetry_3
_geom_angle
_geom_angle_publ_flag
C7 . O1 Cr1 . 113.3(3) yes
Cr1 2_766 O2 C8 . 128.2(3) yes
Cr1 2_766 O2 Cr1 . 101.76(13) yes
C8 . O2 Cr1 . 124.8(3) yes
C2 . C1 N1 . 121.2(5) yes
C2 . C1 H18 . 120.5 no
N1 . C1 H18 . 118.2 no
C1 . C2 C3 . 120.3(5) yes
C1 . C2 H15 . 115.4 no
C3 . C2 H15 . 124.1 no
C2 . C3 C4 . 119.7(5) yes
C2 . C3 H3 . 122.9 no
C4 . C3 H3 . 117.4 no
C3 . C4 C5 . 118.6(5) yes
C3 . C4 H12 . 128.3 no
C5 . C4 H12 . 113.0 no
C4 . C5 C6 . 123.1(4) yes
C4 . C5 N1 . 120.2(4) yes
C6 . C5 N1 . 116.6(4) yes
C5 . C6 N2 . 116.1(4) yes
C5 . C6 H5 . 121.4 no
N2 . C6 H5 . 122.0 no
O1 . C7 N3 . 122.7(4) yes
O1 . C7 N4 . 121.6(4) yes
N3 . C7 N4 . 115.6(4) yes
O2 . C8 H81 . 109.9 no
O2 . C8 H82 . 109.7 no
H81 . C8 H82 . 109.5 no
O2 . C8 H83 . 108.8 no
H81 . C8 H83 . 109.5 no
H82 . C8 H83 . 109.5 no
C5 . N1 C1 . 120.0(4) yes
C5 . N1 Cr1 . 110.9(3) yes
C1 . N1 Cr1 . 129.0(3) yes
C6 . N2 N3 . 123.7(4) yes
C6 . N2 Cr1 . 117.4(3) yes
N3 . N2 Cr1 . 118.9(3) yes
C7 . N3 N2 . 108.2(3) yes
C7 . N4 H2 . 117.1 no
C7 . N4 H4 . 120.2 no
H2 . N4 H4 . 122.1 no
N1 . Cr1 Cr1 2_766 99.38(11) yes
N1 . Cr1 N2 . 78.92(15) yes
Cr1 2_766 Cr1 N2 . 135.76(12) yes
N1 . Cr1 O1 . 155.81(13) yes
Cr1 2_766 Cr1 O1 . 97.27(10) yes
N2 . Cr1 O1 . 76.91(14) yes
N1 . Cr1 O2 2_766 102.43(14) yes
Cr1 2_766 Cr1 O2 2_766 39.00(9) yes
N2 . Cr1 O2 2_766 174.60(16) yes
O1 . Cr1 O2 2_766 101.56(13) yes
N1 . Cr1 O2 . 92.13(14) yes
Cr1 2_766 Cr1 O2 . 39.24(8) yes
N2 . Cr1 O2 . 96.53(14) yes
O1 . Cr1 O2 . 89.74(13) yes
O2 2_766 Cr1 O2 . 78.24(13) yes
N1 . Cr1 N5 . 89.69(16) yes
Cr1 2_766 Cr1 N5 . 132.55(12) yes
N2 . Cr1 N5 . 91.67(16) yes
O1 . Cr1 N5 . 91.88(15) yes
O2 2_766 Cr1 N5 . 93.56(15) yes
O2 . Cr1 N5 . 171.79(15) yes
Cr1 . N5 N6 . 127.7(3) yes
N5 . N6 N7 . 160.6(10) yes
N5 . N6 N8 . 149.9(13) yes

loop_
_geom_bond_atom_site_label_1
_geom_bond_atom_site_label_2
_geom_bond_site_symmetry_2
_geom_bond_distance
_geom_bond_publ_flag
O1 C7 . 1.281(5) yes
O1 Cr1 . 1.997(3) yes
O2 Cr1 2_766 1.972(3) yes
O2 C8 . 1.426(5) yes
O2 Cr1 . 1.962(3) yes
C1 C2 . 1.394(6) yes
C1 N1 . 1.310(5) yes
C1 H18 . 0.897 no
C2 C3 . 1.342(7) yes
C2 H15 . 0.886 no
C3 C4 . 1.377(7) yes
C3 H3 . 0.904 no
C4 C5 . 1.401(6) yes
C4 H12 . 0.883 no
C5 C6 . 1.436(6) yes
C5 N1 . 1.364(5) yes
C6 N2 . 1.299(5) yes
C6 H5 . 0.931 no
C7 N3 . 1.374(6) yes
C7 N4 . 1.316(6) yes
C8 H81 . 0.950 no
C8 H82 . 0.950 no
C8 H83 . 0.950 no
N1 Cr1 . 2.114(4) yes
N2 N3 . 1.331(5) yes
N2 Cr1 . 2.004(4) yes
N4 H2 . 0.923 no
N4 H4 . 0.871 no
Cr1 Cr1 2_766 3.0525(16) yes
Cr1 N5 . 2.001(4) yes
N5 N6 . 1.147(6) yes
N6 N7 . 1.231(12) yes
N6 N8 . 1.154(18) yes

loop_
_geom_hbond_atom_site_label_D
_geom_hbond_atom_site_label_H
_geom_hbond_atom_site_label_A
_geom_hbond_site_symmetry_A
_geom_hbond_angle_DHA
_geom_hbond_distance_DH
_geom_hbond_distance_HA
_geom_hbond_distance_DA
_geom_hbond_publ_flag
N4 H2 N3 2_756 165 0.92 2.07 2.975(7) yes
N4 H4 N7 3_554 152 0.87 2.20 2.995(7) yes
N4 H4 N8 3_554 173 0.87 2.20 3.065(7) yes
C2 H15 N8 4_656 146 0.89 2.40 3.171(7) yes
